data_5000048
loop_
_publ_author_name
'Chow, H.-C.'
'Serlin, R.'
'Strouse, C. E.'

_publ_section_title
;
 Crystal and Molecular Structure and Absolute Configuration of Ethyl
 Chlorophyllide a Dihydrate. Model for the Different Spectral Forms of
 Chlorophyll a
;
_journal_issue 25
_journal_name_full 'Journal of the American Chemical Society'
_journal_page_first 7230
_journal_page_last 7237
_journal_paper_doi 10.1021/ja00858a006
_journal_volume 97
_journal_year 1975
_chemical_formula_sum 'C37 H42 Mg N4 O7'
_space_group_IT_number 144
_symmetry_cell_setting hexagonal
_symmetry_Int_Tables_number 144
_symmetry_space_group_name_Hall 'P 31'
_symmetry_space_group_name_H-M 'P 31'
_cell_angle_alpha 90
_cell_angle_beta 90
_cell_angle_gamma 120
_cell_formula_units_Z 3
_cell_length_a 8.859(1)
_cell_length_b 8.859(1)
_cell_length_c 38.119(5)
_cod_original_formula_sum 'C37 H42 Mg1 N4 O7'
_cod_database_code 5000048

loop_
_symmetry_equiv_pos_site_id
_symmetry_equiv_pos_as_xyz
1 x,y,z
2 -y,x-y,1/3+z
3 -x+y,-x,2/3+z

loop_
_atom_site_label
_atom_site_type_symbol
_atom_site_fract_x
_atom_site_fract_y
_atom_site_fract_z
C1 C 0.08760 -0.49950 -0.15530
C2 C -0.15020 0.03900 -0.20560
C3 C -0.24920 -0.04240 -0.17520
C4 C -0.38160 -0.01950 -0.15950
C5 C -0.44220 -0.13760 -0.13130
C6 C -0.34380 -0.22360 -0.13060
C7 C -0.38520 -0.34440 -0.10360
C8 C -0.30910 -0.44320 -0.09770
C9 C -0.34860 -0.57420 -0.06830
C10 C -0.19900 -0.61680 -0.07200
C11 C -0.12360 -0.53920 -0.10780
C12 C 0.20800 -0.54200 -0.17240
C13 C -0.00410 -0.57160 -0.12450
C14 C 0.25090 -0.67530 -0.15930
C15 C 0.39790 -0.44450 -0.22630
C16 C 0.51500 -0.31970 -0.24440
C17 C 0.29120 0.05210 -0.29010
C18 C 0.03220 0.19740 -0.27690
C19 C -0.12200 0.10580 -0.30060
C20 C -0.43800 0.10500 -0.17120
C21 C -0.56350 -0.20380 -0.10290
C22 C -0.53100 -0.33950 -0.08280
C23 C 0.27320 -0.44150 -0.20110
C24 C -0.52850 -0.73810 -0.07160
C25 C -0.57110 -0.85900 -0.03980
C26 C -0.06390 -0.53740 -0.04360
C27 C -0.49040 -0.27980 -0.04540
C28 C -0.62520 -0.28360 0.00860
C29 C -0.61760 -0.78830 -0.00870
C30 C -0.55870 -0.70140 0.05110
C31 C -0.42550 -0.66760 0.07760
C32 C 0.19550 -0.32810 -0.20240
C33 C 0.22160 -0.20790 -0.22770
C34 C 0.14240 -0.10340 -0.23070
C35 C 0.17050 0.01610 -0.25970
C36 C 0.06250 0.08130 -0.25380
C37 C -0.02770 0.00700 -0.22070
H1 H -0.16350 0.13670 -0.21630
H2 H 0.21910 -0.09520 -0.11250
H3 H 0.09330 -0.00530 -0.10460
H4 H 0.03450 0.10510 -0.05200
H5 H -0.11120 -0.03030 -0.06380
H6 H -0.35290 -0.52080 -0.04390
H7 H -0.22920 -0.72960 -0.07920
H8 H 0.02380 -0.65820 -0.11270
H9 H 0.38110 -0.62840 -0.15820
H10 H 0.19920 -0.78280 -0.17520
H11 H 0.20220 -0.71810 -0.13480
H12 H 0.38680 -0.56510 -0.22820
H13 H 0.59630 -0.33590 -0.26030
H14 H 0.53120 -0.19860 -0.24180
H15 H 0.38180 0.01840 -0.28440
H16 H 0.34650 0.17360 -0.29770
H17 H 0.22030 -0.02650 -0.31120
H18 H 0.13820 0.26930 -0.29210
H19 H 0.01290 0.28290 -0.26220
H20 H -0.09430 0.05270 -0.32210
H21 H -0.16550 0.18370 -0.31030
H22 H -0.22490 0.00410 -0.28830
H23 H -0.56040 0.06780 -0.16120
H24 H -0.44790 0.10530 -0.19740
H25 H -0.35820 0.22720 -0.16280
H26 H -0.62120 -0.45070 -0.08470
H27 H -0.53460 -0.80180 -0.09370
H28 H -0.62240 -0.70330 -0.07280
H29 H -0.46430 -0.86950 -0.03450
H30 H -0.66930 -0.97970 -0.04610
H31 H -0.03870 -0.41550 -0.03790
H32 H 0.04750 -0.53310 -0.05000
H33 H -0.10700 -0.60780 -0.02050
H34 H -0.56900 -0.15240 0.00720
H35 H -0.55110 -0.31580 0.02220
H36 H -0.74340 -0.33390 0.01860
H37 H -0.67440 -0.78770 0.06050
H38 H -0.55580 -0.58860 0.04590
H39 H -0.30830 -0.63550 0.06570
H40 H -0.46030 -0.77290 0.09230
H41 H -0.40360 -0.56670 0.09300
H42 H 0.30810 -0.19300 -0.24720
Mg1 Mg -0.03950 -0.23390 -0.15900
N1 N 0.08370 -0.36880 -0.17410
N2 N 0.02340 -0.10690 -0.20760
N3 N -0.22710 -0.16770 -0.15700
N4 N -0.18090 -0.43380 -0.12000
O1 O -0.67470 -0.16920 -0.09270
O2 O -0.35090 -0.18190 -0.03390
O3 O -0.63750 -0.34640 -0.02670
O4 O -0.74000 -0.76300 -0.00850
O5 O -0.51850 -0.76720 0.01920
O6 O 0.12440 -0.06230 -0.12260
O7 O -0.00310 0.04320 -0.06650

loop_
_atom_type_symbol
_atom_type_radius_bond
C 0.68
H 0.23
Mg 1.10
N 0.68
O 0.68
